data_4301554
loop_
_publ_author_name
'Chun-Hong Li'
'Kun-Lin Huang'
'Ying-Nan Chi'
'Xi Liu'
'Zhan-Gang Han'
'Long Shen'
'Chang-Wen Hu'

_publ_section_title
;
Lanthanide-Organic Cation Frameworks with Zeolite Gismondine Topology and
Large Cavities from Intersected Channels Templated by Polyoxometalate
Counterions
;
_journal_name_full 'Inorganic Chemistry'
_journal_page_first 2010
_journal_page_last 2017
_journal_paper_doi 10.1021/ic801846h
_journal_volume 48
_journal_year 2009
_chemical_formula_sum 'C28 H48 Ge Mo12 N4 Nd4 O74'
_chemical_formula_weight 3425.53
_chemical_name_systematic
; 
 ? 
;
_space_group_IT_number 15
_symmetry_cell_setting monoclinic
_symmetry_space_group_name_Hall '-C 2yc'
_symmetry_space_group_name_H-M 'C 1 2/c 1'
_atom_sites_solution_hydrogens geom
_atom_sites_solution_primary direct
_atom_sites_solution_secondary difmap
_audit_creation_method SHELXL-97
_cell_angle_alpha 90.00
_cell_angle_beta 132.965(2)
_cell_angle_gamma 90.00
_cell_formula_units_Z 4
_cell_length_a 30.573(3)
_cell_length_b 15.733(2)
_cell_length_c 22.013(3)
_cell_measurement_reflns_used 5677
_cell_measurement_temperature 298(2)
_cell_measurement_theta_max 28.098
_cell_measurement_theta_min 2.815
_cell_volume 7748.2(17)
_computing_cell_refinement 'Bruker SMART'
_computing_data_collection 'Bruker SMART'
_computing_data_reduction 'Bruker SAINT'
_computing_molecular_graphics 'Bruker SHELXTL'
_computing_publication_material 'Bruker SHELXTL'
_computing_structure_refinement 'SHELXL-97 (Sheldrick, 1997)'
_computing_structure_solution 'SHELXS-97 (Sheldrick, 1990)'
_diffrn_ambient_temperature 298(2)
_diffrn_measured_fraction_theta_full 0.999
_diffrn_measured_fraction_theta_max 0.999
_diffrn_radiation_monochromator graphite
_diffrn_radiation_source 'fine-focus sealed tube'
_diffrn_radiation_type MoK\a
_diffrn_radiation_wavelength 0.71073
_diffrn_reflns_av_R_equivalents 0.0413
_diffrn_reflns_av_sigmaI/netI 0.1516
_diffrn_reflns_limit_h_max 36
_diffrn_reflns_limit_h_min -36
_diffrn_reflns_limit_k_max 12
_diffrn_reflns_limit_k_min -18
_diffrn_reflns_limit_l_max 26
_diffrn_reflns_limit_l_min -21
_diffrn_reflns_number 18684
_diffrn_reflns_theta_full 25.01
_diffrn_reflns_theta_max 25.01
_diffrn_reflns_theta_min 1.58
_exptl_absorpt_coefficient_mu 5.008
_exptl_absorpt_correction_T_max 0.792
_exptl_absorpt_correction_T_min 0.684
_exptl_absorpt_correction_type multi-scan
_exptl_absorpt_process_details sadabs(Sheldrick,1996)
_exptl_crystal_colour yellow
_exptl_crystal_density_diffrn 2.937
_exptl_crystal_density_method 'not measured'
_exptl_crystal_description cubic
_exptl_crystal_F_000 6448
_exptl_crystal_size_max 0.40
_exptl_crystal_size_mid 0.35
_exptl_crystal_size_min 0.33
_refine_diff_density_max 6.543
_refine_diff_density_min -7.632
_refine_diff_density_rms 0.295
_refine_ls_extinction_method none
_refine_ls_goodness_of_fit_ref 1.002
_refine_ls_hydrogen_treatment constr
_refine_ls_matrix_type full
_refine_ls_number_parameters 579
_refine_ls_number_reflns 6836
_refine_ls_number_restraints 0
_refine_ls_restrained_S_all 1.002
_refine_ls_R_factor_all 0.1177
_refine_ls_R_factor_gt 0.0752
_refine_ls_shift/su_max 0.001
_refine_ls_shift/su_mean 0.000
_refine_ls_structure_factor_coef Fsqd
_refine_ls_weighting_details 'calc w=1/[\s^2^(Fo^2^)+(0.0420P)^2^+0.0000P] where P=(Fo^2^+2Fc^2^)/3'
_refine_ls_weighting_scheme calc
_refine_ls_wR_factor_gt 0.1599
_refine_ls_wR_factor_ref 0.1759
_reflns_number_gt 3758
_reflns_number_total 6836
_reflns_threshold_expression >2sigma(I)
_cod_data_source_file ic801846h_si_002_6.cif
_cod_data_source_block 6
_cod_depositor_comments
;
The following automatic conversions were performed:
'_symmetry_cell_setting' value 'Monoclinic' changed to 'monoclinic'
according to '/home/saulius/struct/CIF-dictionaries/cif_core.dic'
dictionary named 'cif_core.dic' version 2.4.1 from 2010-06-29.

Automatic conversion script
Id: cif_fix_enum 1527 2010-12-29 10:47:43Z saulius 
;
_cod_original_cell_volume 7748.2(16)
_cod_original_sg_symbol_H-M 'C 2/c'
_cod_database_code 4301554

loop_
_symmetry_equiv_pos_as_xyz
'x, y, z'
'-x, y, -z+1/2'
'x+1/2, y+1/2, z'
'-x+1/2, y+1/2, -z+1/2'
'-x, -y, -z'
'x, -y, z-1/2'
'-x+1/2, -y+1/2, -z'
'x+1/2, -y+1/2, z-1/2'

loop_
_atom_site_label
_atom_site_type_symbol
_atom_site_fract_x
_atom_site_fract_y
_atom_site_fract_z
_atom_site_U_iso_or_equiv
_atom_site_adp_type
_atom_site_occupancy
_atom_site_symmetry_multiplicity
_atom_site_calc_flag
_atom_site_refinement_flags
_atom_site_disorder_assembly
_atom_site_disorder_group
Ge1 Ge 1.0000 0.86503(17) 0.7500 0.0182(6) Uani 1 2 d S . .
Mo1 Mo 1.0000 1.09157(17) 0.7500 0.0626(10) Uani 1 2 d S . .
Mo2 Mo 0.87000(9) 0.97787(18) 0.58995(12) 0.0665(8) Uani 1 1 d . . .
Mo3 Mo 0.86809(10) 0.75227(14) 0.58989(11) 0.0715(9) Uani 1 1 d . . .
Mo4 Mo 1.0000 0.6395(2) 0.7500 0.0813(12) Uani 1 2 d S . .
Mo5 Mo 1.07731(8) 0.75237(13) 0.70832(10) 0.0360(5) Uani 1 1 d . . .
Mo6 Mo 1.07667(9) 0.97815(13) 0.70857(13) 0.0425(5) Uani 1 1 d . . .
Mo7 Mo 0.94529(7) 0.86523(12) 0.54755(9) 0.0273(4) Uani 1 1 d . . .
N1 N 0.6335(6) 0.7347(8) 0.0352(8) 0.018(3) Uani 1 1 d . . .
N2 N 0.8381(6) 0.4982(8) 0.2416(8) 0.019(3) Uani 1 1 d . . .
Nd1 Nd 0.66918(4) 0.87218(6) 0.01468(5) 0.0167(2) Uani 1 1 d . . .
Nd2 Nd 0.88996(4) 0.63602(6) 0.32563(5) 0.0181(2) Uani 1 1 d . . .
O1 O 0.9588(11) 0.9575(17) 0.7286(15) 0.034(7) Uani 0.50 1 d P . .
O2 O 0.9403(11) 0.8608(18) 0.6471(15) 0.041(7) Uani 0.50 1 d P . .
O3 O 1.0170(11) 0.8621(17) 0.6911(15) 0.037(7) Uani 0.50 1 d P . .
O4 O 1.0465(12) 0.7775(17) 0.7762(15) 0.038(7) Uani 0.50 1 d P . .
O5 O 0.9255(7) 1.0809(11) 0.6449(9) 0.069(5) Uani 1 1 d . . .
O6 O 0.8375(6) 0.8626(10) 0.5660(9) 0.052(4) Uani 1 1 d . . .
O7 O 0.9015(6) 0.9506(10) 0.5464(9) 0.055(4) Uani 1 1 d . . .
O8 O 0.9329(8) 0.6694(10) 0.6494(10) 0.073(5) Uani 1 1 d . . .
O9 O 0.8938(6) 0.7809(10) 0.5328(9) 0.057(4) Uani 1 1 d . . .
O10 O 1.0389(8) 0.6582(10) 0.7078(9) 0.075(5) Uani 1 1 d . . .
O11 O 1.1054(7) 0.8656(10) 0.7210(9) 0.067(5) Uani 1 1 d . . .
O12 O 1.0055(7) 0.7788(10) 0.5976(9) 0.064(5) Uani 1 1 d . . .
O13 O 1.0328(7) 1.0669(10) 0.7042(9) 0.068(5) Uani 1 1 d . . .
O14 O 1.0070(6) 0.9490(10) 0.5988(9) 0.066(5) Uani 1 1 d . . .
O15 O 1.1320(7) 0.7486(10) 0.8238(9) 0.068(5) Uani 1 1 d . . .
O16 O 1.1375(7) 0.9928(11) 0.8303(9) 0.070(5) Uani 1 1 d . . .
O17 O 1.0201(11) 1.1960(17) 0.7758(18) 0.051(9) Uani 0.50 1 d P . .
O18 O 0.8092(6) 1.0332(9) 0.5140(8) 0.047(4) Uani 1 1 d . . .
O19 O 0.8083(8) 0.6966(12) 0.5136(9) 0.086(6) Uani 1 1 d . . .
O20 O 1.0000 0.5354(13) 0.7500 0.075(8) Uani 1 2 d S . .
O21 O 1.1107(7) 0.7008(10) 0.6846(9) 0.067(5) Uani 1 1 d . . .
O22 O 1.1163(6) 1.0312(9) 0.6941(8) 0.052(4) Uani 1 1 d . . .
O23 O 0.9203(7) 0.8654(9) 0.4534(8) 0.052(4) Uani 1 1 d . . .
O24 O 0.7477(5) 0.7700(8) 0.1283(7) 0.026(3) Uani 1 1 d . . .
O25 O 0.7769(5) 0.6519(8) 0.2039(7) 0.028(3) Uani 1 1 d . . .
O26 O 0.5603(5) 0.8561(8) -0.0692(7) 0.027(3) Uani 1 1 d . . .
O27 O 0.4806(5) 0.7840(8) -0.1130(7) 0.036(3) Uani 1 1 d . . .
O28 O 0.8771(6) 0.6156(8) 0.2037(7) 0.033(3) Uani 1 1 d . . .
O29 O 0.8411(6) 0.5472(8) 0.0890(7) 0.034(3) Uani 1 1 d . . .
O30 O 0.8658(6) 0.5300(8) 0.3817(7) 0.034(3) Uani 1 1 d . . .
O31 O 0.8274(6) 0.4043(8) 0.3750(7) 0.033(3) Uani 1 1 d . . .
O32 O 0.7518(6) 0.9718(9) 0.1115(9) 0.055(4) Uani 1 1 d . . .
H32B H 0.7393 1.0222 0.1055 0.066 Uiso 1 1 d R . .
H32C H 0.7777 0.9711 0.1078 0.066 Uiso 1 1 d R . .
O33 O 0.7532(5) 0.8380(8) 0.0203(7) 0.034(3) Uani 1 1 d . . .
H33B H 0.7852 0.8227 0.0682 0.041 Uiso 1 1 d R . .
H33C H 0.7601 0.8780 0.0018 0.041 Uiso 1 1 d R . .
O34 O 0.6344(6) 0.7664(8) -0.1016(7) 0.034(3) Uani 1 1 d . . .
H34B H 0.6253 0.7938 -0.1421 0.041 Uiso 1 1 d R . .
H34C H 0.6032 0.7405 -0.1189 0.041 Uiso 1 1 d R . .
O35 O 0.6232(6) 1.0177(8) -0.0135(7) 0.038(4) Uani 1 1 d . . .
H35B H 0.6266 1.0499 -0.0412 0.045 Uiso 1 1 d R . .
H35C H 0.6354 1.0427 0.0299 0.045 Uiso 1 1 d R . .
O36 O 0.8680(5) 0.7796(8) 0.2644(8) 0.044(4) Uani 1 1 d . . .
H36B H 0.8855 0.8179 0.3015 0.053 Uiso 1 1 d R . .
H36C H 0.8306 0.7893 0.2285 0.053 Uiso 1 1 d R . .
O37 O 0.8408(6) 0.7074(9) 0.3669(8) 0.050(4) Uani 1 1 d . . .
H37B H 0.8661 0.7201 0.4182 0.060 Uiso 1 1 d R . .
H37C H 0.8136 0.6763 0.3564 0.060 Uiso 1 1 d R . .
O38 O 0.9688(6) 0.6303(9) 0.4871(7) 0.056(4) Uani 1 1 d . . .
H38B H 0.9680 0.5838 0.5060 0.068 Uiso 1 1 d R . .
H38C H 0.9660 0.6723 0.5087 0.068 Uiso 1 1 d R . .
O39 O 0.9719(5) 0.5239(8) 0.3759(8) 0.037(3) Uani 1 1 d . . .
H39B H 0.9982 0.5300 0.4283 0.045 Uiso 1 1 d R . .
H39C H 0.9877 0.5431 0.3586 0.045 Uiso 1 1 d R . .
O40 O 0.7604(7) 0.1447(10) 0.1635(11) 0.077(5) Uani 1 1 d . . .
H40C H 0.7979 0.1432 0.1933 0.093 Uiso 1 1 d R . .
H40D H 0.7435 0.1598 0.1147 0.093 Uiso 1 1 d R . .
C1 C 0.7386(7) 0.7011(11) 0.1476(10) 0.016(4) Uani 1 1 d . . .
C2 C 0.6734(8) 0.6773(11) 0.0938(10) 0.022(4) Uani 1 1 d . . .
C3 C 0.6549(8) 0.6020(11) 0.1042(10) 0.025(4) Uani 1 1 d . . .
H3 H 0.6827 0.5625 0.1443 0.030 Uiso 1 1 calc R . .
C4 C 0.5941(8) 0.5875(12) 0.0533(10) 0.026(5) Uani 1 1 d . . .
H4 H 0.5806 0.5376 0.0585 0.031 Uiso 1 1 calc R . .
C5 C 0.5533(8) 0.6487(12) -0.0059(11) 0.028(5) Uani 1 1 d . . .
H5 H 0.5123 0.6405 -0.0400 0.034 Uiso 1 1 calc R . .
C6 C 0.5755(8) 0.7220(11) -0.0123(10) 0.019(4) Uani 1 1 d . . .
C7 C 0.5351(7) 0.7932(11) -0.0704(10) 0.019(4) Uani 1 1 d . . .
C8 C 0.8495(8) 0.5535(12) 0.1528(10) 0.024(4) Uani 1 1 d . . .
C9 C 0.8255(8) 0.4878(12) 0.1715(10) 0.023(4) Uani 1 1 d . . .
C10 C 0.7866(8) 0.4241(12) 0.1169(11) 0.030(5) Uani 1 1 d . . .
H10 H 0.7785 0.4161 0.0682 0.036 Uiso 1 1 calc R . .
C11 C 0.7598(9) 0.3727(14) 0.1341(12) 0.044(6) Uani 1 1 d . . .
H11 H 0.7324 0.3314 0.0964 0.053 Uiso 1 1 calc R . .
C12 C 0.7743(8) 0.3833(12) 0.2077(10) 0.026(5) Uani 1 1 d . . .
H12 H 0.7568 0.3499 0.2211 0.032 Uiso 1 1 calc R . .
C13 C 0.8159(7) 0.4455(10) 0.2619(10) 0.016(4) Uani 1 1 d . . .
C14 C 0.8385(8) 0.4608(11) 0.3467(10) 0.021(4) Uani 1 1 d . . .

loop_
_atom_site_aniso_label
_atom_site_aniso_U_11
_atom_site_aniso_U_22
_atom_site_aniso_U_33
_atom_site_aniso_U_23
_atom_site_aniso_U_13
_atom_site_aniso_U_12
Ge1 0.0251(14) 0.0116(14) 0.0200(13) 0.000 0.0162(12) 0.000
Mo1 0.0210(16) 0.0128(14) 0.088(2) 0.000 0.0115(16) 0.000
Mo2 0.0337(12) 0.139(3) 0.0267(11) 0.0360(13) 0.0205(11) 0.0519(14)
Mo3 0.0675(16) 0.0388(13) 0.0196(11) 0.0069(9) -0.0051(11) -0.0367(12)
Mo4 0.155(4) 0.0224(18) 0.120(3) 0.000 0.115(3) 0.000
Mo5 0.0337(11) 0.0499(13) 0.0279(10) 0.0014(9) 0.0224(9) 0.0104(9)
Mo6 0.0652(15) 0.0349(12) 0.0610(14) 0.0049(10) 0.0563(13) -0.0001(10)
Mo7 0.0264(9) 0.0383(11) 0.0168(8) -0.0029(8) 0.0146(7) -0.0042(9)
N1 0.016(8) 0.014(8) 0.017(8) -0.002(6) 0.009(7) 0.001(6)
N2 0.023(8) 0.010(8) 0.022(8) -0.004(6) 0.015(7) -0.006(6)
Nd1 0.0184(5) 0.0168(5) 0.0160(5) -0.0013(4) 0.0122(4) -0.0016(4)
Nd2 0.0154(5) 0.0193(5) 0.0145(5) -0.0015(4) 0.0082(4) -0.0021(5)
O1 0.033(16) 0.048(19) 0.041(17) 0.008(14) 0.033(15) 0.010(14)
O2 0.040(17) 0.05(2) 0.039(16) 0.009(15) 0.029(15) 0.006(15)
O3 0.045(17) 0.043(18) 0.040(16) 0.004(14) 0.035(15) 0.004(15)
O4 0.055(19) 0.037(18) 0.041(17) 0.005(14) 0.040(17) 0.003(14)
O5 0.045(10) 0.089(14) 0.052(10) 0.013(10) 0.025(9) -0.007(10)
O6 0.044(9) 0.059(11) 0.054(9) 0.022(9) 0.034(8) 0.014(8)
O7 0.046(10) 0.054(11) 0.058(10) 0.011(8) 0.033(9) 0.006(8)
O8 0.077(13) 0.052(12) 0.054(11) 0.006(9) 0.030(10) 0.018(10)
O9 0.045(10) 0.050(11) 0.057(10) 0.016(8) 0.027(9) 0.002(8)
O10 0.079(13) 0.057(12) 0.055(11) 0.000(9) 0.032(10) -0.017(10)
O11 0.050(10) 0.040(10) 0.053(10) 0.005(8) 0.012(8) 0.001(9)
O12 0.048(11) 0.039(10) 0.057(10) 0.005(8) 0.016(9) 0.001(8)
O13 0.053(11) 0.063(12) 0.052(10) -0.007(9) 0.022(9) 0.019(9)
O14 0.043(10) 0.039(10) 0.055(11) 0.002(8) 0.010(9) 0.004(8)
O15 0.082(13) 0.047(11) 0.045(10) 0.007(8) 0.031(10) -0.014(9)
O16 0.061(12) 0.080(14) 0.057(11) 0.006(9) 0.035(10) 0.030(10)
O17 0.03(2) 0.041(18) 0.06(3) -0.001(15) 0.022(19) -0.003(13)
O18 0.028(8) 0.036(9) 0.048(9) -0.012(7) 0.015(8) 0.011(7)
O19 0.081(13) 0.118(18) 0.050(11) -0.038(11) 0.041(11) -0.065(12)
O20 0.09(2) 0.024(14) 0.10(2) 0.000 0.062(18) 0.000
O21 0.048(10) 0.077(13) 0.048(10) -0.015(9) 0.022(9) 0.028(9)
O22 0.045(9) 0.062(11) 0.040(9) 0.004(8) 0.026(8) -0.022(8)
O23 0.089(12) 0.029(9) 0.029(8) -0.006(7) 0.037(8) 0.000(8)
O24 0.015(7) 0.029(8) 0.022(7) 0.006(6) 0.007(6) 0.010(6)
O25 0.015(7) 0.031(8) 0.016(6) 0.005(6) 0.002(6) 0.004(6)
O26 0.012(6) 0.027(8) 0.024(7) 0.000(6) 0.006(6) -0.003(6)
O27 0.010(7) 0.034(9) 0.033(8) -0.003(6) 0.003(6) -0.004(6)
O28 0.043(8) 0.035(9) 0.025(7) 0.001(6) 0.026(7) -0.007(7)
O29 0.057(9) 0.032(8) 0.025(7) -0.004(6) 0.032(8) -0.003(7)
O30 0.056(9) 0.030(8) 0.023(7) -0.012(6) 0.030(7) -0.016(7)
O31 0.049(9) 0.029(8) 0.036(8) 0.004(7) 0.035(8) 0.003(7)
O32 0.049(10) 0.047(10) 0.077(11) -0.039(9) 0.046(10) -0.030(8)
O33 0.033(8) 0.030(8) 0.040(8) 0.005(6) 0.026(7) 0.000(6)
O34 0.050(9) 0.025(8) 0.030(8) -0.019(6) 0.028(7) -0.021(7)
O35 0.073(10) 0.021(8) 0.028(8) 0.008(6) 0.038(8) 0.008(7)
O36 0.023(8) 0.015(8) 0.050(9) 0.000(7) 0.007(7) -0.010(6)
O37 0.044(9) 0.059(11) 0.054(9) -0.029(8) 0.035(8) -0.015(8)
O38 0.063(10) 0.059(11) 0.016(7) -0.011(7) 0.015(7) -0.026(9)
O39 0.034(8) 0.032(9) 0.034(8) 0.005(7) 0.019(7) 0.008(7)
O40 0.058(11) 0.068(14) 0.091(13) 0.000(10) 0.045(11) -0.007(10)
C1 0.017(10) 0.011(10) 0.015(9) -0.004(8) 0.009(8) 0.006(8)
C2 0.028(11) 0.019(11) 0.015(9) -0.002(8) 0.013(9) 0.002(9)
C3 0.029(11) 0.018(10) 0.023(10) 0.006(8) 0.016(9) 0.002(9)
C4 0.034(12) 0.032(12) 0.026(10) -0.007(9) 0.026(10) -0.008(10)
C5 0.024(11) 0.036(13) 0.035(11) 0.004(10) 0.023(10) -0.003(9)
C6 0.024(11) 0.013(10) 0.021(10) -0.005(8) 0.016(9) -0.001(8)
C7 0.011(10) 0.018(10) 0.016(9) -0.004(8) 0.004(8) 0.007(8)
C8 0.041(12) 0.021(11) 0.017(10) 0.009(9) 0.023(10) 0.014(9)
C9 0.028(11) 0.026(11) 0.022(10) 0.006(9) 0.020(10) 0.010(9)
C10 0.037(12) 0.025(12) 0.018(10) 0.000(9) 0.015(10) 0.001(10)
C11 0.034(13) 0.044(15) 0.034(12) 0.000(11) 0.014(11) 0.000(11)
C12 0.024(10) 0.031(13) 0.014(9) -0.006(8) 0.009(8) -0.008(9)
C13 0.024(10) 0.008(9) 0.021(9) 0.003(8) 0.018(9) 0.005(8)
C14 0.022(10) 0.021(11) 0.016(9) -0.010(8) 0.012(9) -0.007(8)

loop_
_atom_type_symbol
_atom_type_description
_atom_type_scat_dispersion_real
_atom_type_scat_dispersion_imag
_atom_type_scat_source
C C 0.0033 0.0016 'International Tables Vol C Tables 4.2.6.8 and 6.1.1.4'
H H 0.0000 0.0000 'International Tables Vol C Tables 4.2.6.8 and 6.1.1.4'
N N 0.0061 0.0033 'International Tables Vol C Tables 4.2.6.8 and 6.1.1.4'
O O 0.0106 0.0060 'International Tables Vol C Tables 4.2.6.8 and 6.1.1.4'
Mo Mo -1.6832 0.6857 'International Tables Vol C Tables 4.2.6.8 and 6.1.1.4'
Nd Nd -0.1943 3.0179 'International Tables Vol C Tables 4.2.6.8 and 6.1.1.4'
Ge Ge 0.1547 1.8001 'International Tables Vol C Tables 4.2.6.8 and 6.1.1.4'

loop_
_geom_angle_atom_site_label_1
_geom_angle_atom_site_label_2
_geom_angle_atom_site_label_3
_geom_angle
_geom_angle_site_symmetry_1
_geom_angle_site_symmetry_3
_geom_angle_publ_flag
O2 Ge1 O2 175.5(19) 2_756 . ?
O2 Ge1 O3 65.5(12) 2_756 2_756 ?
O2 Ge1 O3 114.4(12) . 2_756 ?
O2 Ge1 O3 114.4(12) 2_756 . ?
O2 Ge1 O3 65.5(12) . . ?
O3 Ge1 O3 176.9(18) 2_756 . ?
O2 Ge1 O1 108.3(12) 2_756 . ?
O2 Ge1 O1 75.6(12) . . ?
O3 Ge1 O1 72.1(11) 2_756 . ?
O3 Ge1 O1 110.6(11) . . ?
O2 Ge1 O1 75.6(12) 2_756 2_756 ?
O2 Ge1 O1 108.3(12) . 2_756 ?
O3 Ge1 O1 110.6(11) 2_756 2_756 ?
O3 Ge1 O1 72.1(11) . 2_756 ?
O1 Ge1 O1 68.9(16) . 2_756 ?
O2 Ge1 O4 107.5(12) 2_756 2_756 ?
O2 Ge1 O4 68.7(12) . 2_756 ?
O3 Ge1 O4 68.3(12) 2_756 2_756 ?
O3 Ge1 O4 109.1(12) . 2_756 ?
O1 Ge1 O4 106.6(12) . 2_756 ?
O1 Ge1 O4 175.4(12) 2_756 2_756 ?
O2 Ge1 O4 68.7(12) 2_756 . ?
O2 Ge1 O4 107.5(12) . . ?
O3 Ge1 O4 109.1(12) 2_756 . ?
O3 Ge1 O4 68.3(11) . . ?
O1 Ge1 O4 175.4(12) . . ?
O1 Ge1 O4 106.6(12) 2_756 . ?
O4 Ge1 O4 77.8(17) 2_756 . ?
O17 Mo1 O17 32.2(16) . 2_756 ?
O17 Mo1 O5 111.2(10) . . ?
O17 Mo1 O5 79.3(10) 2_756 . ?
O17 Mo1 O5 79.3(10) . 2_756 ?
O17 Mo1 O5 111.2(10) 2_756 2_756 ?
O5 Mo1 O5 169.5(11) . 2_756 ?
O17 Mo1 O13 102.9(14) . 2_756 ?
O17 Mo1 O13 99.9(14) 2_756 2_756 ?
O5 Mo1 O13 90.0(6) . 2_756 ?
O5 Mo1 O13 87.9(7) 2_756 2_756 ?
O17 Mo1 O13 99.9(14) . . ?
O17 Mo1 O13 102.9(14) 2_756 . ?
O5 Mo1 O13 87.9(7) . . ?
O5 Mo1 O13 90.0(6) 2_756 . ?
O13 Mo1 O13 156.2(10) 2_756 . ?
O17 Mo1 O1 163.4(14) . . ?
O17 Mo1 O1 141.2(11) 2_756 . ?
O5 Mo1 O1 68.2(8) . . ?
O5 Mo1 O1 101.9(8) 2_756 . ?
O13 Mo1 O1 60.8(7) 2_756 . ?
O13 Mo1 O1 96.7(7) . . ?
O17 Mo1 O1 141.1(11) . 2_756 ?
O17 Mo1 O1 163.4(14) 2_756 2_756 ?
O5 Mo1 O1 101.9(8) . 2_756 ?
O5 Mo1 O1 68.2(8) 2_756 2_756 ?
O13 Mo1 O1 96.7(7) 2_756 2_756 ?
O13 Mo1 O1 60.8(7) . 2_756 ?
O1 Mo1 O1 50.7(11) . 2_756 ?
O18 Mo2 O7 103.0(6) . . ?
O18 Mo2 O16 96.1(7) . 2_756 ?
O7 Mo2 O16 160.6(7) . 2_756 ?
O18 Mo2 O6 101.5(6) . . ?
O7 Mo2 O6 89.6(6) . . ?
O16 Mo2 O6 90.3(6) 2_756 . ?
O18 Mo2 O5 95.1(7) . . ?
O7 Mo2 O5 88.5(7) . . ?
O16 Mo2 O5 86.0(6) 2_756 . ?
O6 Mo2 O5 163.3(6) . . ?
O18 Mo2 O1 152.8(8) . . ?
O7 Mo2 O1 95.4(7) . . ?
O16 Mo2 O1 65.4(7) 2_756 . ?
O6 Mo2 O1 98.6(8) . . ?
O5 Mo2 O1 65.2(8) . . ?
O18 Mo2 O2 154.7(8) . . ?
O7 Mo2 O2 59.6(7) . . ?
O16 Mo2 O2 103.4(8) 2_756 . ?
O6 Mo2 O2 62.9(7) . . ?
O5 Mo2 O2 102.1(8) . . ?
O1 Mo2 O2 52.5(9) . . ?
O19 Mo3 O6 102.2(9) . . ?
O19 Mo3 O15 104.1(7) . 2_756 ?
O6 Mo3 O15 88.2(6) . 2_756 ?
O19 Mo3 O9 96.9(7) . . ?
O6 Mo3 O9 87.0(6) . . ?
O15 Mo3 O9 158.9(7) 2_756 . ?
O19 Mo3 O8 104.0(9) . . ?
O6 Mo3 O8 153.4(7) . . ?
O15 Mo3 O8 90.1(7) 2_756 . ?
O9 Mo3 O8 85.1(7) . . ?
O19 Mo3 O4 154.8(9) . 2_756 ?
O6 Mo3 O4 96.6(8) . 2_756 ?
O15 Mo3 O4 59.6(8) 2_756 2_756 ?
O9 Mo3 O4 100.7(7) . 2_756 ?
O8 Mo3 O4 60.2(8) . 2_756 ?
O19 Mo3 O2 155.1(8) . . ?
O6 Mo3 O2 65.5(8) . . ?
O15 Mo3 O2 97.3(8) 2_756 . ?
O9 Mo3 O2 62.1(7) . . ?
O8 Mo3 O2 88.4(8) . . ?
O4 Mo3 O2 49.7(9) 2_756 . ?
O20 Mo4 O8 105.4(5) . 2_756 ?
O20 Mo4 O8 105.4(6) . . ?
O8 Mo4 O8 149.2(11) 2_756 . ?
O20 Mo4 O10 98.6(5) . 2_756 ?
O8 Mo4 O10 85.8(7) 2_756 2_756 ?
O8 Mo4 O10 89.6(7) . 2_756 ?
O20 Mo4 O10 98.6(5) . . ?
O8 Mo4 O10 89.6(7) 2_756 . ?
O8 Mo4 O10 85.8(7) . . ?
O10 Mo4 O10 162.8(10) 2_756 . ?
O20 Mo4 O4 152.9(6) . . ?
O8 Mo4 O4 58.5(8) 2_756 . ?
O8 Mo4 O4 92.9(8) . . ?
O10 Mo4 O4 101.4(8) 2_756 . ?
O10 Mo4 O4 62.4(7) . . ?
O20 Mo4 O4 152.9(6) . 2_756 ?
O8 Mo4 O4 92.9(8) 2_756 2_756 ?
O8 Mo4 O4 58.5(8) . 2_756 ?
O10 Mo4 O4 62.4(7) 2_756 2_756 ?
O10 Mo4 O4 101.4(8) . 2_756 ?
O4 Mo4 O4 54.2(12) . 2_756 ?
O21 Mo5 O15 104.1(7) . . ?
O21 Mo5 O10 97.4(8) . . ?
O15 Mo5 O10 87.7(7) . . ?
O21 Mo5 O12 97.2(7) . . ?
O15 Mo5 O12 158.7(8) . . ?
O10 Mo5 O12 89.6(7) . . ?
O21 Mo5 O11 101.1(8) . . ?
O15 Mo5 O11 86.2(6) . . ?
O10 Mo5 O11 161.4(7) . . ?
O12 Mo5 O11 89.7(6) . . ?
O21 Mo5 O4 156.7(9) . . ?
O15 Mo5 O4 59.9(8) . . ?
O10 Mo5 O4 66.9(8) . . ?
O12 Mo5 O4 99.8(8) . . ?
O11 Mo5 O4 95.0(8) . . ?
O21 Mo5 O3 153.7(8) . . ?
O15 Mo5 O3 96.9(8) . . ?
O10 Mo5 O3 99.2(8) . . ?
O12 Mo5 O3 62.7(8) . . ?
O11 Mo5 O3 64.3(8) . . ?
O4 Mo5 O3 49.6(9) . . ?
O22 Mo6 O14 102.1(7) . . ?
O22 Mo6 O13 101.6(8) . . ?
O14 Mo6 O13 88.4(6) . . ?
O22 Mo6 O11 99.7(7) . . ?
O14 Mo6 O11 88.0(6) . . ?
O13 Mo6 O11 158.6(7) . . ?
O22 Mo6 O16 93.8(7) . . ?
O14 Mo6 O16 164.1(7) . . ?
O13 Mo6 O16 87.9(6) . . ?
O11 Mo6 O16 89.9(6) . . ?
O22 Mo6 O1 152.8(8) . 2_756 ?
O14 Mo6 O1 98.8(8) . 2_756 ?
O13 Mo6 O1 61.6(8) . 2_756 ?
O11 Mo6 O1 98.2(8) . 2_756 ?
O16 Mo6 O1 65.9(8) . 2_756 ?
O22 Mo6 O3 155.9(8) . . ?
O14 Mo6 O3 62.8(8) . . ?
O13 Mo6 O3 96.8(8) . . ?
O11 Mo6 O3 63.0(8) . . ?
O16 Mo6 O3 102.4(8) . . ?
O1 Mo6 O3 51.2(9) 2_756 . ?
O23 Mo7 O7 105.4(7) . . ?
O23 Mo7 O9 99.5(7) . . ?
O7 Mo7 O9 89.9(7) . . ?
O23 Mo7 O14 99.6(7) . . ?
O7 Mo7 O14 85.5(7) . . ?
O9 Mo7 O14 160.9(6) . . ?
O23 Mo7 O12 99.4(7) . . ?
O7 Mo7 O12 155.1(6) . . ?
O9 Mo7 O12 87.8(7) . . ?
O14 Mo7 O12 88.6(6) . . ?
O23 Mo7 O2 157.3(9) . . ?
O7 Mo7 O2 61.7(8) . . ?
O9 Mo7 O2 63.8(8) . . ?
O14 Mo7 O2 97.9(8) . . ?
O12 Mo7 O2 95.3(8) . . ?
O23 Mo7 O3 155.9(8) . . ?
O7 Mo7 O3 92.1(8) . . ?
O9 Mo7 O3 97.0(8) . . ?
O14 Mo7 O3 64.8(8) . . ?
O12 Mo7 O3 63.6(8) . . ?
O2 Mo7 O3 46.7(8) . . ?
C6 N1 C2 120.4(15) . . ?
C6 N1 Nd1 118.9(11) . . ?
C2 N1 Nd1 120.6(11) . . ?
C9 N2 C13 120.5(15) . . ?
C9 N2 Nd2 119.4(11) . . ?
C13 N2 Nd2 119.2(10) . . ?
O31 Nd1 O29 136.3(4) 4_655 7_665 ?
O31 Nd1 O32 71.3(4) 4_655 . ?
O29 Nd1 O32 83.1(4) 7_665 . ?
O31 Nd1 O26 83.5(4) 4_655 . ?
O29 Nd1 O26 96.0(4) 7_665 . ?
O32 Nd1 O26 140.7(4) . . ?
O31 Nd1 O35 72.2(4) 4_655 . ?
O29 Nd1 O35 66.6(4) 7_665 . ?
O32 Nd1 O35 72.9(5) . . ?
O26 Nd1 O35 70.8(4) . . ?
O31 Nd1 O24 77.1(4) 4_655 . ?
O29 Nd1 O24 133.3(4) 7_665 . ?
O32 Nd1 O24 80.0(5) . . ?
O26 Nd1 O24 123.9(4) . . ?
O35 Nd1 O24 144.1(4) . . ?
O31 Nd1 O33 130.2(4) 4_655 . ?
O29 Nd1 O33 68.7(4) 7_665 . ?
O32 Nd1 O33 71.7(4) . . ?
O26 Nd1 O33 144.2(4) . . ?
O35 Nd1 O33 125.2(4) . . ?
O24 Nd1 O33 64.7(4) . . ?
O31 Nd1 O34 146.5(4) 4_655 . ?
O29 Nd1 O34 72.9(4) 7_665 . ?
O32 Nd1 O34 138.8(4) . . ?
O26 Nd1 O34 76.1(4) . . ?
O35 Nd1 O34 123.5(4) . . ?
O24 Nd1 O34 92.4(4) . . ?
O33 Nd1 O34 68.5(4) . . ?
O31 Nd1 N1 74.6(4) 4_655 . ?
O29 Nd1 N1 142.7(4) 7_665 . ?
O32 Nd1 N1 133.3(4) . . ?
O26 Nd1 N1 62.3(4) . . ?
O35 Nd1 N1 124.5(4) . . ?
O24 Nd1 N1 61.8(4) . . ?
O33 Nd1 N1 110.3(4) . . ?
O34 Nd1 N1 72.5(4) . . ?
O27 Nd2 O28 87.1(4) 8_566 . ?
O27 Nd2 O30 133.1(4) 8_566 . ?
O28 Nd2 O30 125.4(4) . . ?
O27 Nd2 O36 67.4(4) 8_566 . ?
O28 Nd2 O36 75.0(4) . . ?
O30 Nd2 O36 145.7(4) . . ?
O27 Nd2 O37 107.7(4) 8_566 . ?
O28 Nd2 O37 140.5(4) . . ?
O30 Nd2 O37 70.3(5) . . ?
O36 Nd2 O37 77.3(5) . . ?
O27 Nd2 O25 137.8(4) 8_566 . ?
O28 Nd2 O25 76.9(4) . . ?
O30 Nd2 O25 86.5(4) . . ?
O36 Nd2 O25 70.7(4) . . ?
O37 Nd2 O25 67.6(4) . . ?
O27 Nd2 N2 137.8(4) 8_566 . ?
O28 Nd2 N2 62.8(4) . . ?
O30 Nd2 N2 62.8(4) . . ?
O36 Nd2 N2 124.8(4) . . ?
O37 Nd2 N2 114.4(4) . . ?
O25 Nd2 N2 66.4(4) . . ?
O27 Nd2 O38 67.5(4) 8_566 . ?
O28 Nd2 O38 143.0(4) . . ?
O30 Nd2 O38 66.9(4) . . ?
O36 Nd2 O38 115.5(4) . . ?
O37 Nd2 O38 75.2(5) . . ?
O25 Nd2 O38 139.9(4) . . ?
N2 Nd2 O38 119.7(4) . . ?
O27 Nd2 O39 73.5(4) 8_566 . ?
O28 Nd2 O39 76.6(4) . . ?
O30 Nd2 O39 81.9(4) . . ?
O36 Nd2 O39 132.2(4) . . ?
O37 Nd2 O39 142.4(4) . . ?
O25 Nd2 O39 136.8(4) . . ?
N2 Nd2 O39 71.3(4) . . ?
O38 Nd2 O39 70.8(4) . . ?
Ge1 O1 Mo6 120.0(12) . 2_756 ?
Ge1 O1 Mo1 120.2(11) . . ?
Mo6 O1 Mo1 99.3(10) 2_756 . ?
Ge1 O1 Mo2 116.3(12) . . ?
Mo6 O1 Mo2 99.3(9) 2_756 . ?
Mo1 O1 Mo2 97.3(9) . . ?
Ge1 O2 Mo7 124.5(13) . . ?
Ge1 O2 Mo3 120.5(13) . . ?
Mo7 O2 Mo3 99.1(10) . . ?
Ge1 O2 Mo2 115.6(13) . . ?
Mo7 O2 Mo2 95.4(9) . . ?
Mo3 O2 Mo2 95.5(9) . . ?
Ge1 O3 Mo7 123.0(13) . . ?
Ge1 O3 Mo5 120.7(13) . . ?
Mo7 O3 Mo5 98.3(9) . . ?
Ge1 O3 Mo6 116.7(13) . . ?
Mo7 O3 Mo6 96.4(9) . . ?
Mo5 O3 Mo6 96.0(9) . . ?
Ge1 O4 Mo3 121.1(12) . 2_756 ?
Ge1 O4 Mo5 121.4(12) . . ?
Mo3 O4 Mo5 101.3(10) 2_756 . ?
Ge1 O4 Mo4 114.0(12) . . ?
Mo3 O4 Mo4 96.9(9) 2_756 . ?
Mo5 O4 Mo4 97.2(9) . . ?
Mo1 O5 Mo2 129.3(9) . . ?
Mo3 O6 Mo2 136.0(8) . . ?
Mo2 O7 Mo7 142.2(8) . . ?
Mo4 O8 Mo3 142.9(9) . . ?
Mo7 O9 Mo3 134.7(9) . . ?
Mo5 O10 Mo4 133.5(9) . . ?
Mo6 O11 Mo5 136.5(9) . . ?
Mo5 O12 Mo7 134.9(9) . . ?
Mo1 O13 Mo6 137.8(9) . . ?
Mo6 O14 Mo7 136.0(9) . . ?
Mo5 O15 Mo3 138.6(10) . 2_756 ?
Mo2 O16 Mo6 129.3(9) 2_756 . ?
O17 O17 Mo1 73.9(8) 2_756 . ?
C1 O24 Nd1 126.8(10) . . ?
C1 O25 Nd2 142.1(11) . . ?
C7 O26 Nd1 126.4(11) . . ?
C7 O27 Nd2 141.9(12) . 8_465 ?
C8 O28 Nd2 125.2(11) . . ?
C8 O29 Nd1 144.0(12) . 7_665 ?
C14 O30 Nd2 125.2(10) . . ?
C14 O31 Nd1 143.7(11) . 4_645 ?
Nd1 O32 H32B 112.0 . . ?
Nd1 O32 H32C 112.5 . . ?
H32B O32 H32C 110.1 . . ?
Nd1 O33 H33B 113.0 . . ?
Nd1 O33 H33C 113.2 . . ?
H33B O33 H33C 110.5 . . ?
Nd1 O34 H34B 109.3 . . ?
Nd1 O34 H34C 109.3 . . ?
H34B O34 H34C 108.0 . . ?
Nd1 O35 H35B 113.4 . . ?
Nd1 O35 H35C 113.5 . . ?
H35B O35 H35C 110.8 . . ?
Nd2 O36 H36B 111.4 . . ?
Nd2 O36 H36C 111.3 . . ?
H36B O36 H36C 109.4 . . ?
Nd2 O37 H37B 111.4 . . ?
Nd2 O37 H37C 111.3 . . ?
H37B O37 H37C 109.3 . . ?
Nd2 O38 H38B 112.9 . . ?
Nd2 O38 H38C 112.6 . . ?
H38B O38 H38C 110.4 . . ?
Nd2 O39 H39B 104.1 . . ?
Nd2 O39 H39C 104.1 . . ?
H39B O39 H39C 105.6 . . ?
H40C O40 H40D 108.6 . . ?
O25 C1 O24 126.9(16) . . ?
O25 C1 C2 118.0(16) . . ?
O24 C1 C2 115.1(15) . . ?
N1 C2 C3 121.3(16) . . ?
N1 C2 C1 115.6(15) . . ?
C3 C2 C1 123.1(16) . . ?
C4 C3 C2 118.5(17) . . ?
C4 C3 H3 120.8 . . ?
C2 C3 H3 120.8 . . ?
C3 C4 C5 119.5(17) . . ?
C3 C4 H4 120.2 . . ?
C5 C4 H4 120.2 . . ?
C6 C5 C4 118.4(16) . . ?
C6 C5 H5 120.8 . . ?
C4 C5 H5 120.8 . . ?
N1 C6 C5 121.9(16) . . ?
N1 C6 C7 116.2(15) . . ?
C5 C6 C7 121.9(16) . . ?
O26 C7 O27 127.0(16) . . ?
O26 C7 C6 115.9(15) . . ?
O27 C7 C6 117.1(16) . . ?
O29 C8 O28 123.6(17) . . ?
O29 C8 C9 119.8(17) . . ?
O28 C8 C9 116.5(14) . . ?
N2 C9 C10 120.0(16) . . ?
N2 C9 C8 115.7(16) . . ?
C10 C9 C8 124.0(16) . . ?
C11 C10 C9 120.4(17) . . ?
C11 C10 H10 119.8 . . ?
C9 C10 H10 119.8 . . ?
C12 C11 C10 118.7(19) . . ?
C12 C11 H11 120.6 . . ?
C10 C11 H11 120.6 . . ?
C11 C12 C13 118.2(17) . . ?
C11 C12 H12 120.9 . . ?
C13 C12 H12 120.9 . . ?
N2 C13 C12 121.9(15) . . ?
N2 C13 C14 114.3(15) . . ?
C12 C13 C14 123.8(15) . . ?
O31 C14 O30 126.6(15) . . ?
O31 C14 C13 116.8(15) . . ?
O30 C14 C13 116.6(15) . . ?

loop_
_geom_bond_atom_site_label_1
_geom_bond_atom_site_label_2
_geom_bond_distance
_geom_bond_site_symmetry_2
_geom_bond_publ_flag
Ge1 O2 1.68(3) 2_756 ?
Ge1 O2 1.68(3) . ?
Ge1 O3 1.70(2) 2_756 ?
Ge1 O3 1.70(2) . ?
Ge1 O1 1.76(2) . ?
Ge1 O1 1.76(2) 2_756 ?
Ge1 O4 1.77(3) 2_756 ?
Ge1 O4 1.77(3) . ?
Mo1 O17 1.71(3) . ?
Mo1 O17 1.71(3) 2_756 ?
Mo1 O5 1.841(15) . ?
Mo1 O5 1.841(15) 2_756 ?
Mo1 O13 1.886(16) 2_756 ?
Mo1 O13 1.886(16) . ?
Mo1 O1 2.33(3) . ?
Mo1 O1 2.33(3) 2_756 ?
Mo2 O18 1.665(13) . ?
Mo2 O7 1.814(14) . ?
Mo2 O16 1.933(15) 2_756 ?
Mo2 O6 1.959(16) . ?
Mo2 O5 2.042(17) . ?
Mo2 O1 2.34(2) . ?
Mo2 O2 2.43(3) . ?
Mo3 O19 1.657(15) . ?
Mo3 O6 1.869(15) . ?
Mo3 O15 1.904(16) 2_756 ?
Mo3 O9 1.935(15) . ?
Mo3 O8 1.951(16) . ?
Mo3 O4 2.27(3) 2_756 ?
Mo3 O2 2.36(3) . ?
Mo4 O20 1.64(2) . ?
Mo4 O8 1.772(16) 2_756 ?
Mo4 O8 1.772(16) . ?
Mo4 O10 1.969(17) 2_756 ?
Mo4 O10 1.969(17) . ?
Mo4 O4 2.44(3) . ?
Mo4 O4 2.44(3) 2_756 ?
Mo5 O21 1.643(13) . ?
Mo5 O15 1.862(14) . ?
Mo5 O10 1.884(16) . ?
Mo5 O12 1.908(14) . ?
Mo5 O11 1.914(15) . ?
Mo5 O4 2.28(2) . ?
Mo5 O3 2.36(3) . ?
Mo6 O22 1.672(13) . ?
Mo6 O14 1.890(14) . ?
Mo6 O13 1.891(15) . ?
Mo6 O11 1.911(16) . ?
Mo6 O16 1.975(15) . ?
Mo6 O1 2.29(2) 2_756 ?
Mo6 O3 2.42(3) . ?
Mo7 O23 1.650(12) . ?
Mo7 O7 1.885(15) . ?
Mo7 O9 1.910(15) . ?
Mo7 O14 1.914(15) . ?
Mo7 O12 1.919(15) . ?
Mo7 O2 2.30(2) . ?
Mo7 O3 2.31(2) . ?
N1 C6 1.32(2) . ?
N1 C2 1.35(2) . ?
N1 Nd1 2.597(13) . ?
N2 C9 1.319(19) . ?
N2 C13 1.329(19) . ?
N2 Nd2 2.577(13) . ?
Nd1 O31 2.412(11) 4_655 ?
Nd1 O29 2.437(11) 7_665 ?
Nd1 O32 2.457(12) . ?
Nd1 O26 2.486(11) . ?
Nd1 O35 2.532(12) . ?
Nd1 O24 2.534(11) . ?
Nd1 O33 2.543(11) . ?
Nd1 O34 2.597(11) . ?
Nd2 O27 2.446(12) 8_566 ?
Nd2 O28 2.455(11) . ?
Nd2 O30 2.468(12) . ?
Nd2 O36 2.477(12) . ?
Nd2 O37 2.491(12) . ?
Nd2 O25 2.563(11) . ?
Nd2 O38 2.603(11) . ?
Nd2 O39 2.615(12) . ?
O1 Mo6 2.29(2) 2_756 ?
O4 Mo3 2.27(3) 2_756 ?
O15 Mo3 1.904(16) 2_756 ?
O16 Mo2 1.933(15) 2_756 ?
O17 O17 0.95(5) 2_756 ?
O24 C1 1.262(19) . ?
O25 C1 1.236(18) . ?
O26 C7 1.24(2) . ?
O27 C7 1.244(19) . ?
O27 Nd2 2.446(12) 8_465 ?
O28 C8 1.28(2) . ?
O29 C8 1.248(17) . ?
O29 Nd1 2.437(11) 7_665 ?
O30 C14 1.265(19) . ?
O31 C14 1.258(19) . ?
O31 Nd1 2.412(11) 4_645 ?
O32 H32B 0.8500 . ?
O32 H32C 0.8501 . ?
O33 H33B 0.8500 . ?
O33 H33C 0.8500 . ?
O34 H34B 0.8499 . ?
O34 H34C 0.8499 . ?
O35 H35B 0.8500 . ?
O35 H35C 0.8500 . ?
O36 H36B 0.8499 . ?
O36 H36C 0.8499 . ?
O37 H37B 0.8499 . ?
O37 H37C 0.8499 . ?
O38 H38B 0.8501 . ?
O38 H38C 0.8499 . ?
O39 H39B 0.8500 . ?
O39 H39C 0.8501 . ?
O40 H40C 0.8498 . ?
O40 H40D 0.8498 . ?
C1 C2 1.52(2) . ?
C2 C3 1.40(2) . ?
C3 C4 1.39(2) . ?
C3 H3 0.9300 . ?
C4 C5 1.40(2) . ?
C4 H4 0.9300 . ?
C5 C6 1.39(2) . ?
C5 H5 0.9300 . ?
C6 C7 1.50(2) . ?
C8 C9 1.48(2) . ?
C9 C10 1.38(2) . ?
C10 C11 1.38(3) . ?
C10 H10 0.9300 . ?
C11 C12 1.37(2) . ?
C11 H11 0.9300 . ?
C12 C13 1.39(2) . ?
C12 H12 0.9300 . ?
C13 C14 1.50(2) . ?
